data_4077794
loop_
_publ_author_name
'Constable, Edwin C.'
'Housecroft, Catherine E.'
'Krattinger, B\'en\'edicte'
'Neuburger, Markus'
'Zehnder, Margareta'

_publ_section_title
;
 Annular Heterometallic Stars&#x2020;
;
_journal_issue 14
_journal_name_full Organometallics
_journal_page_first 2565
_journal_paper_doi 10.1021/om990226e
_journal_volume 18
_journal_year 1999
_chemical_compound_source
;

?

;
_chemical_formula_moiety ' C63 H33 MO3 O15 P3 * 0.5(C4 H10 O) '
_chemical_formula_sum 'C65 H38 Mo3 O15.5 P3'
_chemical_formula_weight 1447.74
_chemical_name_systematic
;


 ?

;
_space_group_IT_number 2
_symmetry_cell_setting triclinic
_symmetry_space_group_name_Hall '-P 1'
_symmetry_space_group_name_H-M 'P -1'
_audit_creation_date 98-08-04
_audit_creation_method CRYSTALS
_cell_angle_alpha 94.928(12)
_cell_angle_beta 115.609(8)
_cell_angle_gamma 110.508(15)
_cell_formula_units_Z 2
_cell_length_a 15.4869(18)
_cell_length_b 15.7118(45)
_cell_length_c 16.8257(11)
_cell_measurement_reflns_used 25
_cell_measurement_temperature 293
_cell_measurement_theta_max 45
_cell_measurement_theta_min 18
_cell_volume 3318.7(12)
_diffrn_ambient_temperature 293
_diffrn_measurement_method 2\q/\w
_diffrn_radiation_type 'Cu K\a'
_diffrn_radiation_wavelength 1.54180
_diffrn_reflns_av_R_equivalents 0.02
_diffrn_reflns_limit_h_max 18
_diffrn_reflns_limit_h_min -19
_diffrn_reflns_limit_k_max 19
_diffrn_reflns_limit_k_min 0
_diffrn_reflns_limit_l_max 21
_diffrn_reflns_limit_l_min -21
_diffrn_reflns_number 13385
_diffrn_reflns_theta_max 77.50
_diffrn_reflns_theta_min 2.10
_diffrn_standards_decay_% 22.08
_diffrn_standards_interval_time 120
_diffrn_standards_number 3
_exptl_absorpt_coefficient_mu 5.88
_exptl_absorpt_correction_T_max 1.00
_exptl_absorpt_correction_T_min 0.39
_exptl_absorpt_correction_type empirical
_exptl_absorpt_process_details '\y scan'
_exptl_crystal_colour ' pale-yellow '
_exptl_crystal_density_diffrn 1.45
_exptl_crystal_description ' prism '
_exptl_crystal_F_000 1446
_exptl_crystal_size_max 0.70
_exptl_crystal_size_mid 0.38
_exptl_crystal_size_min 0.16
_refine_diff_density_max 0.76
_refine_diff_density_min -1.04
_refine_ls_extinction_coef 46.5(39)
_refine_ls_extinction_method 'Larson 1970 Crystallographic Computing eq 22'
_refine_ls_goodness_of_fit_obs 0.9908
_refine_ls_number_parameters 778
_refine_ls_number_reflns 11415
_refine_ls_R_factor_obs 0.0465
_refine_ls_shift/esd_max 0.254391
_refine_ls_structure_factor_coef F
_refine_ls_wR_factor_obs 0.0591
_reflns_limit_h_max 17
_reflns_limit_h_min -19
_reflns_limit_k_max 19
_reflns_limit_k_min -19
_reflns_limit_l_max 21
_reflns_limit_l_min 0
_reflns_number_observed 11415
_reflns_number_total 12911
_reflns_observed_criterion >3.00\s(I)
_cod_data_source_file om990226e.cif
_cod_data_source_block P3MO3
_cod_depositor_comments
;
The following automatic conversions were performed:

'_symmetry_cell_setting' value 'triclinic ' changed to 'triclinic'
according to /home/saulius/struct/CIF-dictionaries/cif_core.dic
dictionary named 'cif_core.dic' version 2.4.2 from 2011-04-26.

Automatic conversion script
Id: cif_fix_values 1715 2011-07-08 13:25:40Z adriana 
;
_cod_original_cell_volume 3318.7(1.2)
_cod_original_sg_symbol_H-M 'P -1 '
_cod_original_formula_sum ' C65 H38 Mo3 O15.5 P3 '
_cod_database_code 4077794

loop_
_symmetry_equiv_pos_as_xyz
x,y,z
-x,-y,-z

loop_
_atom_site_aniso_label
_atom_site_aniso_U_11
_atom_site_aniso_U_22
_atom_site_aniso_U_33
_atom_site_aniso_U_23
_atom_site_aniso_U_13
_atom_site_aniso_U_12
C1 0.066(2) 0.053(2) 0.045(1) 0.010(1) 0.029(1) 0.016(1)
C2 0.067(2) 0.047(2) 0.043(1) 0.005(1) 0.026(1) 0.012(1)
C3 0.064(2) 0.049(2) 0.049(2) 0.010(1) 0.030(1) 0.013(1)
C4 0.075(2) 0.050(2) 0.048(2) 0.008(1) 0.034(2) 0.011(1)
C5 0.073(2) 0.046(2) 0.046(2) 0.004(1) 0.027(2) 0.008(1)
C6 0.073(2) 0.047(2) 0.051(2) 0.011(1) 0.032(2) 0.009(1)
MO1 0.0464(1) 0.0564(2) 0.0514(1) 0.0133(1) 0.0225(1) 0.0167(1)
P1 0.0514(4) 0.0590(4) 0.0414(4) 0.0125(3) 0.0237(3) 0.0179(3)
C101 0.062(2) 0.069(2) 0.086(3) 0.007(2) 0.038(2) 0.018(2)
O101 0.076(2) 0.082(2) 0.144(3) -0.003(2) 0.063(2) 0.001(2)
C102 0.072(2) 0.065(2) 0.061(2) 0.014(2) 0.023(2) 0.018(2)
O102 0.136(3) 0.091(2) 0.065(2) 0.010(2) 0.051(2) 0.032(2)
C103 0.064(2) 0.073(2) 0.071(2) 0.022(2) 0.037(2) 0.021(2)
O103 0.105(2) 0.100(2) 0.118(3) 0.053(2) 0.053(2) 0.062(2)
C104 0.056(2) 0.080(2) 0.072(2) 0.020(2) 0.034(2) 0.029(2)
O104 0.110(2) 0.134(3) 0.072(2) 0.021(2) 0.057(2) 0.061(2)
C105 0.065(2) 0.077(3) 0.082(3) 0.013(2) 0.008(2) 0.024(2)
O105 0.105(3) 0.115(3) 0.145(4) 0.033(3) 0.004(3) 0.065(3)
C11 0.067(2) 0.059(2) 0.050(2) 0.012(1) 0.031(2) 0.016(2)
C12 0.071(2) 0.053(2) 0.048(2) 0.012(1) 0.032(2) 0.015(1)
C121 0.048(2) 0.062(2) 0.050(2) 0.010(1) 0.022(1) 0.018(1)
C122 0.063(2) 0.116(3) 0.052(2) 0.024(2) 0.028(2) 0.044(2)
C123 0.075(3) 0.123(4) 0.058(2) 0.029(2) 0.024(2) 0.048(3)
C124 0.070(2) 0.096(3) 0.080(3) 0.023(2) 0.026(2) 0.041(2)
C125 0.076(3) 0.097(3) 0.102(3) 0.016(3) 0.048(3) 0.048(2)
C126 0.074(2) 0.090(3) 0.066(2) 0.022(2) 0.043(2) 0.039(2)
C131 0.059(2) 0.059(2) 0.047(2) 0.011(1) 0.024(1) 0.017(1)
C132 0.072(2) 0.072(2) 0.075(2) 0.009(2) 0.039(2) 0.024(2)
C133 0.099(3) 0.076(3) 0.087(3) 0.015(2) 0.051(3) 0.039(2)
C134 0.106(4) 0.064(2) 0.094(3) 0.006(2) 0.048(3) 0.026(2)
C135 0.076(3) 0.069(3) 0.172(6) -0.005(3) 0.035(4) 0.002(2)
C136 0.068(3) 0.069(3) 0.154(5) 0.005(3) 0.041(3) 0.019(2)
MO2 0.0559(2) 0.0500(1) 0.0549(2) 0.0092(1) 0.0314(1) 0.0156(1)
P2 0.0592(4) 0.0493(4) 0.0477(4) 0.0140(3) 0.0288(3) 0.0168(3)
C201 0.074(2) 0.070(2) 0.096(3) -0.008(2) 0.052(2) 0.006(2)
O201 0.133(3) 0.100(3) 0.144(4) -0.038(3) 0.086(3) 0.017(2)
C202 0.072(2) 0.073(2) 0.064(2) 0.011(2) 0.039(2) 0.020(2)
O202 0.102(2) 0.108(2) 0.112(3) 0.039(2) 0.077(2) 0.025(2)
C203 0.077(3) 0.075(2) 0.069(2) 0.020(2) 0.038(2) 0.020(2)
O203 0.093(2) 0.138(3) 0.098(3) 0.054(2) 0.029(2) 0.046(2)
C204 0.078(2) 0.065(2) 0.080(2) 0.027(2) 0.049(2) 0.034(2)
O204 0.108(2) 0.101(2) 0.144(3) 0.066(2) 0.091(3) 0.049(2)
C205 0.087(3) 0.093(3) 0.081(3) 0.027(2) 0.050(2) 0.047(2)
O205 0.126(3) 0.171(4) 0.108(3) 0.059(3) 0.058(3) 0.104(3)
C21 0.066(2) 0.056(2) 0.051(2) 0.009(1) 0.030(2) 0.014(2)
C22 0.065(2) 0.051(2) 0.049(2) 0.006(1) 0.030(1) 0.011(1)
C221 0.063(2) 0.049(2) 0.063(2) 0.008(1) 0.033(2) 0.016(1)
C222 0.090(3) 0.100(3) 0.098(3) 0.045(3) 0.049(3) 0.051(3)
C223 0.095(4) 0.107(4) 0.143(5) 0.039(4) 0.049(4) 0.061(3)
C224 0.082(3) 0.104(4) 0.155(6) 0.001(4) 0.065(4) 0.036(3)
C225 0.101(4) 0.111(4) 0.134(5) 0.017(4) 0.083(4) 0.035(3)
C226 0.082(3) 0.087(3) 0.092(3) 0.022(2) 0.057(3) 0.025(2)
C231 0.085(2) 0.080(2) 0.052(2) 0.019(2) 0.036(2) 0.046(2)
C232 0.130(4) 0.099(3) 0.064(2) 0.037(2) 0.048(3) 0.062(3)
C233 0.188(7) 0.159(6) 0.088(4) 0.077(4) 0.080(5) 0.119(6)
C234 0.160(6) 0.183(7) 0.060(3) 0.035(4) 0.041(4) 0.117(6)
C235 0.105(4) 0.138(5) 0.067(3) 0.010(3) 0.012(3) 0.066(4)
C236 0.079(3) 0.098(3) 0.059(2) 0.011(2) 0.021(2) 0.039(2)
MO3 0.0732(2) 0.0851(2) 0.0693(2) 0.0386(2) 0.0352(2) 0.0422(2)
P3 0.0582(4) 0.0447(4) 0.0464(4) 0.0058(3) 0.0204(3) 0.0111(3)
C301 0.119(5) 0.226(9) 0.131(5) 0.103(6) 0.073(4) 0.114(6)
O301 0.142(5) 0.44(1) 0.191(6) 0.166(8) 0.098(5) 0.194(7)
C302 0.163(6) 0.122(5) 0.091(4) 0.039(4) 0.057(4) 0.093(5)
O302 0.266(8) 0.136(4) 0.146(4) 0.013(4) 0.079(5) 0.130(5)
C303 0.107(4) 0.098(3) 0.079(3) 0.037(3) 0.044(3) 0.050(3)
O303 0.201(5) 0.178(5) 0.096(3) 0.084(3) 0.077(3) 0.100(4)
C304 0.067(3) 0.087(4) 0.141(5) 0.034(4) 0.002(3) 0.017(3)
O304 0.115(4) 0.080(3) 0.226(7) -0.007(3) -0.036(4) 0.013(3)
C305 0.123(5) 0.186(7) 0.124(5) 0.101(5) 0.082(4) 0.093(5)
O305 0.232(7) 0.316(9) 0.178(5) 0.185(6) 0.149(6) 0.173(7)
C31 0.074(2) 0.054(2) 0.053(2) 0.005(1) 0.029(2) 0.009(2)
C32 0.078(2) 0.050(2) 0.052(2) 0.007(1) 0.032(2) 0.011(2)
C321 0.063(2) 0.059(2) 0.053(2) 0.006(1) 0.026(2) 0.016(2)
C322 0.153(5) 0.069(3) 0.090(3) 0.014(2) 0.080(4) 0.019(3)
C323 0.225(9) 0.108(4) 0.124(5) 0.035(4) 0.129(6) 0.034(5)
C324 0.143(5) 0.117(4) 0.083(3) 0.024(3) 0.074(4) 0.043(4)
C325 0.124(4) 0.100(4) 0.073(3) -0.006(3) 0.047(3) 0.038(3)
C326 0.116(4) 0.071(3) 0.081(3) 0.007(2) 0.056(3) 0.021(3)
C331 0.065(2) 0.058(2) 0.049(2) 0.010(1) 0.024(1) 0.024(2)
C332 0.068(2) 0.089(3) 0.068(2) 0.025(2) 0.028(2) 0.028(2)
C333 0.087(3) 0.120(4) 0.075(3) 0.035(3) 0.032(2) 0.059(3)
C334 0.124(4) 0.104(4) 0.070(3) 0.036(3) 0.046(3) 0.077(3)
C335 0.134(4) 0.064(2) 0.091(3) 0.028(2) 0.052(3) 0.048(3)
C336 0.079(3) 0.059(2) 0.075(2) 0.016(2) 0.021(2) 0.025(2)

loop_
_atom_site_label
_atom_site_fract_x
_atom_site_fract_y
_atom_site_fract_z
_atom_site_U_iso_or_equiv
_atom_site_occupancy
_atom_site_thermal_displace_type
C1 0.5371(3) -0.2401(2) -0.2161(2) 0.0572 1.0000 Uani
C2 0.6046(3) -0.1614(2) -0.2259(2) 0.0571 1.0000 Uani
C3 0.6046(3) -0.1643(2) -0.3090(2) 0.0576 1.0000 Uani
C4 0.5373(3) -0.2465(2) -0.3819(2) 0.0614 1.0000 Uani
C5 0.4690(3) -0.3254(2) -0.3724(2) 0.0622 1.0000 Uani
C6 0.4693(3) -0.3218(2) -0.2890(2) 0.0622 1.0000 Uani
MO1 0.34526(2) -0.37664(2) -0.00226(2) 0.0540 1.0000 Uani
P1 0.51980(6) -0.24593(6) 0.03717(5) 0.0523 1.0000 Uani
C101 0.2098(3) -0.4856(3) -0.0314(3) 0.0757 1.0000 Uani
O101 0.1341(3) -0.5492(2) -0.0477(3) 0.1101 1.0000 Uani
C102 0.3279(3) -0.4294(3) -0.1270(3) 0.0733 1.0000 Uani
O102 0.3203(3) -0.4577(3) -0.1955(2) 0.1033 1.0000 Uani
C103 0.4222(3) -0.4579(3) 0.0519(3) 0.0701 1.0000 Uani
O103 0.4615(3) -0.5055(3) 0.0813(3) 0.1013 1.0000 Uani
C104 0.3693(3) -0.3202(3) 0.1222(3) 0.0688 1.0000 Uani
O104 0.3851(3) -0.2876(3) 0.1934(2) 0.0981 1.0000 Uani
C105 0.2592(4) -0.3045(3) -0.0615(3) 0.0895 1.0000 Uani
O105 0.2078(4) -0.2671(3) -0.0959(3) 0.1401 1.0000 Uani
C11 0.5372(3) -0.2372(3) -0.0591(2) 0.0622 1.0000 Uani
C12 0.5374(3) -0.2377(2) -0.1304(2) 0.0599 1.0000 Uani
C121 0.6335(2) -0.2647(2) 0.1148(2) 0.0563 1.0000 Uani
C122 0.6457(3) -0.2707(4) 0.2008(3) 0.0754 1.0000 Uani
C123 0.7247(4) -0.2916(4) 0.2603(3) 0.0871 1.0000 Uani
C124 0.7917(4) -0.3076(4) 0.2354(3) 0.0844 1.0000 Uani
C125 0.7817(4) -0.3010(4) 0.1525(4) 0.0880 1.0000 Uani
C126 0.7022(3) -0.2798(3) 0.0909(3) 0.0723 1.0000 Uani
C131 0.5559(3) -0.1216(2) 0.0869(2) 0.0586 1.0000 Uani
C132 0.4798(3) -0.0927(3) 0.0808(3) 0.0746 1.0000 Uani
C133 0.5064(4) 0.0026(3) 0.1116(3) 0.0854 1.0000 Uani
C134 0.6056(5) 0.0673(3) 0.1485(4) 0.0931 1.0000 Uani
C135 0.6823(5) 0.0409(4) 0.1552(6) 0.1285 1.0000 Uani
C136 0.6565(4) -0.0544(4) 0.1226(5) 0.1077 1.0000 Uani
MO2 0.84146(2) 0.23758(2) -0.22729(2) 0.0547 1.0000 Uani
P2 0.79325(7) 0.09603(6) -0.34481(5) 0.0532 1.0000 Uani
C201 0.8763(4) 0.3488(3) -0.1311(4) 0.0858 1.0000 Uani
O201 0.8931(4) 0.4095(3) -0.0771(3) 0.1344 1.0000 Uani
C202 0.7430(3) 0.1520(3) -0.1884(3) 0.0718 1.0000 Uani
O202 0.6888(3) 0.1055(3) -0.1658(3) 0.1037 1.0000 Uani
C203 0.9646(4) 0.2186(3) -0.1313(3) 0.0772 1.0000 Uani
O203 1.0349(3) 0.2122(3) -0.0759(3) 0.1170 1.0000 Uani
C204 0.9427(3) 0.3233(3) -0.2647(3) 0.0689 1.0000 Uani
O204 1.0001(3) 0.3719(3) -0.2837(3) 0.1020 1.0000 Uani
C205 0.7202(4) 0.2609(4) -0.3208(3) 0.0812 1.0000 Uani
O205 0.6539(4) 0.2761(4) -0.3706(3) 0.1209 1.0000 Uani
C21 0.7242(3) -0.0119(2) -0.3300(2) 0.0615 1.0000 Uani
C22 0.6710(3) -0.0817(2) -0.3201(2) 0.0597 1.0000 Uani
C221 0.9015(3) 0.0763(2) -0.3482(3) 0.0613 1.0000 Uani
C222 0.9540(4) 0.0360(4) -0.2862(4) 0.0907 1.0000 Uani
C223 1.0386(5) 0.0239(5) -0.2859(5) 0.1132 1.0000 Uani
C224 1.0703(5) 0.0515(5) -0.3464(6) 0.1149 1.0000 Uani
C225 1.0190(5) 0.0912(5) -0.4083(5) 0.1098 1.0000 Uani
C226 0.9348(4) 0.1041(3) -0.4098(4) 0.0854 1.0000 Uani
C231 0.7040(3) 0.0826(3) -0.4648(2) 0.0680 1.0000 Uani
C232 0.7250(5) 0.1579(4) -0.4989(3) 0.0925 1.0000 Uani
C233 0.6603(7) 0.1490(6) -0.5929(5) 0.1229 1.0000 Uani
C234 0.5729(7) 0.0640(7) -0.6474(4) 0.1260 1.0000 Uani
C235 0.5494(5) -0.0092(5) -0.6112(4) 0.1129 1.0000 Uani
C236 0.6142(4) -0.0003(4) -0.5210(3) 0.0844 1.0000 Uani
MO3 0.05252(3) -0.61156(3) -0.62812(2) 0.0721 1.0000 Uani
P3 0.23626(7) -0.59594(6) -0.57994(6) 0.0561 1.0000 Uani
C301 -0.0961(6) -0.6280(7) -0.6698(5) 0.1380 1.0000 Uani
O301 -0.1809(5) -0.6385(8) -0.6931(5) 0.2235 1.0000 Uani
C302 0.1143(6) -0.4743(5) -0.5543(4) 0.1168 1.0000 Uani
O302 0.1483(6) -0.3977(4) -0.5126(4) 0.1800 1.0000 Uani
C303 0.0460(5) -0.5677(4) -0.7408(4) 0.0930 1.0000 Uani
O303 0.0385(5) -0.5457(4) -0.8045(3) 0.1474 1.0000 Uani
C304 -0.0108(4) -0.7452(4) -0.7068(5) 0.1238 1.0000 Uani
O304 -0.0483(4) -0.8189(3) -0.7527(5) 0.2025 1.0000 Uani
C305 0.0554(5) -0.6550(6) -0.5180(5) 0.1234 1.0000 Uani
O305 0.0558(6) -0.6821(6) -0.4572(5) 0.1962 1.0000 Uani
C31 0.3360(3) -0.4846(3) -0.5040(2) 0.0681 1.0000 Uani
C32 0.3974(3) -0.4107(2) -0.4465(2) 0.0662 1.0000 Uani
C321 0.2648(3) -0.6057(3) -0.6741(2) 0.0635 1.0000 Uani
C322 0.3179(5) -0.5281(3) -0.6926(4) 0.1056 1.0000 Uani
C323 0.3294(8) -0.5380(5) -0.7702(5) 0.1468 1.0000 Uani
C324 0.2888(6) -0.6239(5) -0.8280(4) 0.1114 1.0000 Uani
C325 0.2409(5) -0.7009(4) -0.8087(4) 0.1054 1.0000 Uani
C326 0.2288(5) -0.6934(3) -0.7312(3) 0.0939 1.0000 Uani
C331 0.2819(3) -0.6754(2) -0.5175(2) 0.0598 1.0000 Uani
C332 0.3858(3) -0.6463(3) -0.4518(3) 0.0787 1.0000 Uani
C333 0.4184(4) -0.7073(4) -0.4054(3) 0.0922 1.0000 Uani
C334 0.3481(5) -0.7973(4) -0.4241(3) 0.0902 1.0000 Uani
C335 0.2446(5) -0.8275(3) -0.4901(4) 0.0962 1.0000 Uani
C336 0.2096(4) -0.7675(3) -0.5365(3) 0.0797 1.0000 Uani
O401 0.015(2) 0.023(2) 0.020(2) 0.273(5) 0.5000 Uiso
C401 -0.104(2) -0.010(2) -0.025(2) 0.253(6) 0.5000 Uiso
C402 -0.132(2) 0.053(2) 0.023(2) 0.247(7) 0.5000 Uiso
C411 0.032(2) -0.037(2) -0.043(2) 0.255(6) 0.5000 Uiso
C412 0.148(2) -0.002(2) -0.015(2) 0.260(7) 0.5000 Uiso
H21 0.6515 -0.1049 -0.1754 0.0514 1.0000 Uiso
H41 0.5380 -0.2489 -0.4388 0.0562 1.0000 Uiso
H61 0.4226 -0.3760 -0.2821 0.0560 1.0000 Uiso
H1221 0.5983 -0.2602 0.2186 0.0724 1.0000 Uiso
H1231 0.7327 -0.2949 0.3197 0.0811 1.0000 Uiso
H1241 0.8459 -0.3236 0.2765 0.0810 1.0000 Uiso
H1251 0.8300 -0.3111 0.1357 0.0911 1.0000 Uiso
H1261 0.6956 -0.2758 0.0321 0.0762 1.0000 Uiso
H1321 0.4076 -0.1387 0.0549 0.0727 1.0000 Uiso
H1331 0.4521 0.0218 0.1062 0.0867 1.0000 Uiso
H1341 0.6232 0.1329 0.1704 0.0860 1.0000 Uiso
H1351 0.7544 0.0876 0.1823 0.0965 1.0000 Uiso
H1361 0.7108 -0.0724 0.1255 0.0895 1.0000 Uiso
H2221 0.9319 0.0161 -0.2430 0.0959 1.0000 Uiso
H2231 1.0750 -0.0042 -0.2424 0.1133 1.0000 Uiso
H2241 1.1290 0.0430 -0.3457 0.1099 1.0000 Uiso
H2251 1.0417 0.1104 -0.4513 0.1145 1.0000 Uiso
H2261 0.8993 0.1324 -0.4537 0.0871 1.0000 Uiso
H2321 0.7839 0.2175 -0.4593 0.0939 1.0000 Uiso
H2331 0.6769 0.2011 -0.6180 0.1378 1.0000 Uiso
H2341 0.5287 0.0565 -0.7112 0.1207 1.0000 Uiso
H2351 0.4871 -0.0673 -0.6489 0.0992 1.0000 Uiso
H2361 0.5969 -0.0527 -0.4964 0.0770 1.0000 Uiso
H3221 0.3475 -0.4662 -0.6522 0.0981 1.0000 Uiso
H3231 0.3670 -0.4825 -0.7826 0.1443 1.0000 Uiso
H3241 0.2944 -0.6295 -0.8827 0.1115 1.0000 Uiso
H3251 0.2144 -0.7624 -0.8485 0.0968 1.0000 Uiso
H3261 0.1952 -0.7497 -0.7176 0.0876 1.0000 Uiso
H3321 0.4366 -0.5827 -0.4378 0.0743 1.0000 Uiso
H3331 0.4915 -0.6857 -0.3595 0.0922 1.0000 Uiso
H3341 0.3708 -0.8395 -0.3915 0.0967 1.0000 Uiso
H3351 0.1950 -0.8918 -0.5045 0.0923 1.0000 Uiso
H3361 0.1362 -0.7892 -0.5814 0.0704 1.0000 Uiso
H4011 -0.1311 -0.0097 -0.0879 0.2529 0.5000 Uiso
H4012 -0.1350 -0.0729 -0.0212 0.2529 0.5000 Uiso
H4021 -0.2081 0.0302 -0.0076 0.2475 0.5000 Uiso
H4022 -0.1016 0.1168 0.0189 0.2475 0.5000 Uiso
H4023 -0.1055 0.0536 0.0856 0.2475 0.5000 Uiso
H4111 -0.0067 -0.0346 -0.1052 0.2538 0.5000 Uiso
H4112 0.0049 -0.1013 -0.0408 0.2538 0.5000 Uiso
H4121 0.1551 -0.0420 -0.0566 0.2578 0.5000 Uiso
H4122 0.1750 0.0616 -0.0184 0.2578 0.5000 Uiso
H4123 0.1866 -0.0050 0.0460 0.2578 0.5000 Uiso

loop_
_atom_type_symbol
_atom_type_scat_dispersion_real
_atom_type_scat_dispersion_imag
_atom_type_scat_Cromer_Mann_a1
_atom_type_scat_Cromer_Mann_b1
_atom_type_scat_Cromer_Mann_a2
_atom_type_scat_Cromer_Mann_b2
_atom_type_scat_Cromer_Mann_a3
_atom_type_scat_Cromer_Mann_b3
_atom_type_scat_Cromer_Mann_a4
_atom_type_scat_Cromer_Mann_b4
_atom_type_scat_Cromer_Mann_c
_atom_type_scat_source
'C   ' 0.0170 0.0090 2.3100 20.8439 1.0200 10.2075 1.5886 0.5687 0.8650 51.6512 0.2156 International_Tables_Vol_IV_Table_2.2B
'H   ' 0.0000 0.0000 0.4930 10.5109 0.3229 26.1257 0.1402 3.1424 0.0408 57.7997 0.0030 International_Tables_Vol_IV_Table_2.2B
'Mo  ' -0.1910 2.7350 3.7025 0.2772 17.2356 1.0958 12.8876 11.0040 3.7429 61.6584 4.3875 International_Tables_Vol_IV_Table_2.2B
'O   ' 0.0470 0.0320 3.0485 13.2771 2.2868 5.7011 1.5463 0.3239 0.8670 32.9089 0.2508 International_Tables_Vol_IV_Table_2.2B
'P   ' 0.2830 0.4340 6.4345 1.9067 4.1791 27.1570 1.7800 0.5260 1.4908 68.1645 1.1149 International_Tables_Vol_IV_Table_2.2B

loop_
_geom_angle_atom_site_label_1
_geom_angle_site_symmetry_1
_geom_angle_atom_site_label_2
_geom_angle_atom_site_label_3
_geom_angle_site_symmetry_3
_geom_angle
_geom_angle_publ_flag
C2 . C1 C6 . 120.1(3) no
C2 . C1 C12 . 120.3(3) no
C6 . C1 C12 . 119.6(3) no
C1 . C2 C3 . 120.1(3) no
C1 . C2 H21 . 120.0(3) no
C3 . C2 H21 . 120.0(3) no
C2 . C3 C4 . 119.9(3) no
C2 . C3 C22 . 119.9(3) no
C4 . C3 C22 . 120.2(3) no
C3 . C4 C5 . 120.1(3) no
C3 . C4 H41 . 119.9(3) no
C5 . C4 H41 . 119.9(3) no
C4 . C5 C6 . 119.6(3) no
C4 . C5 C32 . 121.6(3) no
C6 . C5 C32 . 118.8(3) no
C1 . C6 C5 . 120.2(3) no
C1 . C6 H61 . 119.9(3) no
C5 . C6 H61 . 119.9(3) no
P1 . MO1 C101 . 176.9(1) no
P1 . MO1 C102 . 88.8(1) no
C101 . MO1 C102 . 90.9(2) no
P1 . MO1 C103 . 89.3(1) no
C101 . MO1 C103 . 87.6(2) no
C102 . MO1 C103 . 89.0(2) no
P1 . MO1 C104 . 88.4(1) no
C101 . MO1 C104 . 91.8(2) no
C102 . MO1 C104 . 177.3(2) no
C103 . MO1 C104 . 90.7(2) no
P1 . MO1 C105 . 94.4(1) no
C101 . MO1 C105 . 88.7(2) no
C102 . MO1 C105 . 89.5(2) no
C103 . MO1 C105 . 175.9(2) no
C104 . MO1 C105 . 91.0(2) no
MO1 . P1 C11 . 112.7(1) no
MO1 . P1 C121 . 113.0(1) no
C11 . P1 C121 . 102.8(2) no
MO1 . P1 C131 . 121.8(1) no
C11 . P1 C131 . 100.5(2) no
C121 . P1 C131 . 103.7(2) no
MO1 . C101 O101 . 178.1(4) no
MO1 . C102 O102 . 178.7(4) no
MO1 . C103 O103 . 177.5(4) no
MO1 . C104 O104 . 178.6(3) no
MO1 . C105 O105 . 177.6(4) no
P1 . C11 C12 . 172.8(3) no
C1 . C12 C11 . 179.0(4) no
P1 . C121 C122 . 117.3(3) no
P1 . C121 C126 . 123.9(3) no
C122 . C121 C126 . 118.6(3) no
C121 . C122 C123 . 120.7(4) no
C121 . C122 H1221 . 119.6(4) no
C123 . C122 H1221 . 119.7(4) no
C122 . C123 C124 . 120.2(4) no
C122 . C123 H1231 . 119.9(5) no
C124 . C123 H1231 . 119.9(4) no
C123 . C124 C125 . 119.9(4) no
C123 . C124 H1241 . 120.1(5) no
C125 . C124 H1241 . 120.1(5) no
C124 . C125 C126 . 121.0(4) no
C124 . C125 H1251 . 119.5(5) no
C126 . C125 H1251 . 119.5(5) no
C121 . C126 C125 . 119.7(4) no
C121 . C126 H1261 . 120.2(4) no
C125 . C126 H1261 . 120.2(4) no
P1 . C131 C132 . 120.9(3) no
P1 . C131 C136 . 120.9(3) no
C132 . C131 C136 . 117.9(4) no
C131 . C132 C133 . 120.6(4) no
C131 . C132 H1321 . 119.7(4) no
C133 . C132 H1321 . 119.7(4) no
C132 . C133 C134 . 120.9(5) no
C132 . C133 H1331 . 119.6(5) no
C134 . C133 H1331 . 119.6(5) no
C133 . C134 C135 . 119.8(5) no
C133 . C134 H1341 . 120.1(6) no
C135 . C134 H1341 . 120.1(6) no
C134 . C135 C136 . 120.0(5) no
C134 . C135 H1351 . 120.0(6) no
C136 . C135 H1351 . 120.0(7) no
C131 . C136 C135 . 120.8(5) no
C131 . C136 H1361 . 119.6(5) no
C135 . C136 H1361 . 119.6(5) no
P2 . MO2 C201 . 177.8(1) no
P2 . MO2 C202 . 88.9(1) no
C201 . MO2 C202 . 88.9(2) no
P2 . MO2 C203 . 91.6(1) no
C201 . MO2 C203 . 88.6(2) no
C202 . MO2 C203 . 89.7(2) no
P2 . MO2 C204 . 91.1(1) no
C201 . MO2 C204 . 91.1(2) no
C202 . MO2 C204 . 178.9(2) no
C203 . MO2 C204 . 89.2(2) no
P2 . MO2 C205 . 90.2(1) no
C201 . MO2 C205 . 89.6(2) no
C202 . MO2 C205 . 90.8(2) no
C203 . MO2 C205 . 178.1(2) no
C204 . MO2 C205 . 90.3(2) no
MO2 . P2 C21 . 113.1(1) no
MO2 . P2 C221 . 117.8(1) no
C21 . P2 C221 . 100.9(2) no
MO2 . P2 C231 . 117.5(1) no
C21 . P2 C231 . 101.5(2) no
C221 . P2 C231 . 103.6(2) no
MO2 . C201 O201 . 177.9(4) no
MO2 . C202 O202 . 179.0(4) no
MO2 . C203 O203 . 177.0(4) no
MO2 . C204 O204 . 178.6(4) no
MO2 . C205 O205 . 178.0(4) no
P2 . C21 C22 . 174.0(4) no
C3 . C22 C21 . 178.0(4) no
P2 . C221 C222 . 119.7(3) no
P2 . C221 C226 . 121.6(3) no
C222 . C221 C226 . 118.6(4) no
C221 . C222 C223 . 120.3(5) no
C221 . C222 H2221 . 119.9(5) no
C223 . C222 H2221 . 119.9(5) no
C222 . C223 C224 . 120.4(6) no
C222 . C223 H2231 . 119.8(7) no
C224 . C223 H2231 . 119.8(7) no
C223 . C224 C225 . 120.1(5) no
C223 . C224 H2241 . 119.9(8) no
C225 . C224 H2241 . 119.9(8) no
C224 . C225 C226 . 120.6(5) no
C224 . C225 H2251 . 119.7(6) no
C226 . C225 H2251 . 119.7(7) no
C221 . C226 C225 . 120.0(5) no
C221 . C226 H2261 . 120.0(4) no
C225 . C226 H2261 . 120.0(5) no
P2 . C231 C232 . 118.7(4) no
P2 . C231 C236 . 122.4(3) no
C232 . C231 C236 . 118.9(4) no
C231 . C232 C233 . 120.3(6) no
C231 . C232 H2321 . 119.8(4) no
C233 . C232 H2321 . 119.8(5) no
C232 . C233 C234 . 118.8(6) no
C232 . C233 H2331 . 120.6(9) no
C234 . C233 H2331 . 120.6(7) no
C233 . C234 C235 . 120.3(5) no
C233 . C234 H2341 . 119.9(9) no
C235 . C234 H2341 . 119.9(9) no
C234 . C235 C236 . 120.2(6) no
C234 . C235 H2351 . 119.9(6) no
C236 . C235 H2351 . 119.9(7) no
C231 . C236 C235 . 121.3(5) no
C231 . C236 H2361 . 119.3(4) no
C235 . C236 H2361 . 119.3(5) no
P3 . MO3 C301 . 178.1(3) no
P3 . MO3 C302 . 90.2(2) no
C301 . MO3 C302 . 91.7(4) no
P3 . MO3 C303 . 89.7(2) no
C301 . MO3 C303 . 89.8(2) no
C302 . MO3 C303 . 90.1(2) no
P3 . MO3 C304 . 90.6(2) no
C301 . MO3 C304 . 87.5(3) no
C302 . MO3 C304 . 177.2(2) no
C303 . MO3 C304 . 87.3(3) no
P3 . MO3 C305 . 91.7(2) no
C301 . MO3 C305 . 88.8(3) no
C302 . MO3 C305 . 89.9(3) no
C303 . MO3 C305 . 178.6(2) no
C304 . MO3 C305 . 92.8(3) no
MO3 . P3 C31 . 113.0(2) no
MO3 . P3 C321 . 114.3(1) no
C31 . P3 C321 . 103.1(2) no
MO3 . P3 C331 . 119.5(1) no
C31 . P3 C331 . 101.1(2) no
C321 . P3 C331 . 103.8(2) no
MO3 . C301 O301 . 179.0(8) no
MO3 . C302 O302 . 179.4(7) no
MO3 . C303 O303 . 177.5(6) no
MO3 . C304 O304 . 177.8(5) no
MO3 . C305 O305 . 178.1(8) no
P3 . C31 C32 . 172.1(4) no
C5 . C32 C31 . 175.4(4) no
P3 . C321 C322 . 121.8(3) no
P3 . C321 C326 . 120.3(3) no
C322 . C321 C326 . 117.8(4) no
C321 . C322 C323 . 120.2(5) no
C321 . C322 H3221 . 119.9(4) no
C323 . C322 H3221 . 119.9(5) no
C322 . C323 C324 . 121.2(5) no
C322 . C323 H3231 . 119.4(7) no
C324 . C323 H3231 . 119.4(6) no
C323 . C324 C325 . 119.5(5) no
C323 . C324 H3241 . 120.3(6) no
C325 . C324 H3241 . 120.3(6) no
C324 . C325 C326 . 120.6(5) no
C324 . C325 H3251 . 119.7(6) no
C326 . C325 H3251 . 119.7(6) no
C321 . C326 C325 . 120.5(5) no
C321 . C326 H3261 . 119.7(4) no
C325 . C326 H3261 . 119.7(5) no
P3 . C331 C332 . 121.9(3) no
P3 . C331 C336 . 119.4(3) no
C332 . C331 C336 . 118.8(4) no
C331 . C332 C333 . 120.9(4) no
C331 . C332 H3321 . 119.6(4) no
C333 . C332 H3321 . 119.6(4) no
C332 . C333 C334 . 120.5(5) no
C332 . C333 H3331 . 119.8(6) no
C334 . C333 H3331 . 119.8(5) no
C333 . C334 C335 . 119.2(4) no
C333 . C334 H3341 . 120.4(6) no
C335 . C334 H3341 . 120.4(6) no
C334 . C335 C336 . 121.4(5) no
C334 . C335 H3351 . 119.3(5) no
C336 . C335 H3351 . 119.3(6) no
C331 . C336 C335 . 119.2(4) no
C331 . C336 H3361 . 120.4(4) no
C335 . C336 H3361 . 120.4(5) no
O401 2_555 O401 C401 . 68.4(28) no
O401 2_555 O401 C401 2_555 81.1(28) no
C401 . O401 C401 2_555 149.5(17) no
O401 2_555 O401 C411 . 39.0(28) no
C401 . O401 C411 . 105.6(8) no
C401 2_555 O401 C411 . 44.8(15) no
O401 2_555 O401 C411 2_555 112.8(44) no
C401 . O401 C411 2_555 48.0(21) no
C401 2_555 O401 C411 2_555 157.4(43) no
C411 . O401 C411 2_555 151.9(23) no
O401 . C401 O401 2_555 30.5(17) no
O401 . C401 C402 . 112.0(9) no
O401 2_555 C401 C402 . 142.4(19) no
O401 . C401 C411 2_555 43.3(18) no
O401 2_555 C401 C411 2_555 72.1(21) no
C402 . C401 C411 2_555 70.9(19) no
O401 . C401 C412 2_555 124.2(23) no
O401 2_555 C401 C412 2_555 146.8(37) no
C402 . C401 C412 2_555 28.3(22) no
C411 2_555 C401 C412 2_555 81.4(23) no
O401 . C401 H4011 . 108.8(22) no
O401 2_555 C401 H4011 . 93.4(22) no
C402 . C401 H4011 . 109.3(27) no
C411 2_555 C401 H4011 . 137.3(42) no
C412 2_555 C401 H4011 . 119.8(30) no
O401 . C401 H4012 . 108.7(24) no
O401 2_555 C401 H4012 . 90.5(24) no
C402 . C401 H4012 . 108.6(24) no
C411 2_555 C401 H4012 . 110.6(39) no
C412 2_555 C401 H4012 . 80.3(29) no
O401 . C401 H4123 2_555 152.5(20) no
O401 2_555 C401 H4123 2_555 167.9(32) no
C402 . C401 H4123 2_555 44.8(14) no
C411 2_555 C401 H4123 2_555 115.6(24) no
C412 2_555 C401 H4123 2_555 45.1(20) no
H4011 . C401 H4012 . 109.4(21) no
H4011 . C401 H4123 2_555 74.6(16) no
H4012 . C401 H4123 2_555 95.0(17) no
C401 . C402 C411 2_555 42.9(14) no
C401 . C402 C412 2_555 50.5(31) no
C411 2_555 C402 C412 2_555 72.3(28) no
C401 . C402 H4021 . 109.3(20) no
C411 2_555 C402 H4021 . 150.1(27) no
C412 2_555 C402 H4021 . 80.2(35) no
C401 . C402 H4022 . 108.9(26) no
C411 2_555 C402 H4022 . 93.7(23) no
C412 2_555 C402 H4022 . 159.2(49) no
H4021 . C402 H4022 . 108.9(28) no
C401 . C402 H4023 . 109.9(24) no
C411 2_555 C402 H4023 . 78.5(20) no
C412 2_555 C402 H4023 . 83.2(51) no
H4021 . C402 H4023 . 110.2(29) no
H4022 . C402 H4023 . 109.6(27) no
C401 . C402 H4121 2_555 127.4(33) no
C411 2_555 C402 H4121 2_555 116.7(32) no
C412 2_555 C402 H4121 2_555 78.5(45) no
H4021 . C402 H4121 2_555 67.6(18) no
H4022 . C402 H4121 2_555 122.0(27) no
C401 . C402 H4123 2_555 56.5(13) no
C411 2_555 C402 H4123 2_555 99.3(18) no
C412 2_555 C402 H4123 2_555 59.6(38) no
H4021 . C402 H4123 2_555 55.4(15) no
H4022 . C402 H4123 2_555 109.5(32) no
H4023 . C402 H4121 2_555 42.7(17) no
H4023 . C402 H4123 2_555 140.9(34) no
H4121 2_555 C402 H4123 2_555 112.2(29) no
O401 . C411 O401 2_555 28.1(23) no
O401 . C411 C401 2_555 63.1(18) no
O401 2_555 C411 C401 2_555 88.7(27) no
O401 . C411 C402 2_555 128.8(17) no
O401 2_555 C411 C402 2_555 148.8(41) no
C401 2_555 C411 C402 2_555 66.2(18) no
O401 . C411 C412 . 111.6(9) no
O401 2_555 C411 C412 . 139.1(25) no
C401 2_555 C411 C412 . 51.1(19) no
C402 2_555 C411 C412 . 27.4(18) no
O401 . C411 H4111 . 109.1(20) no
O401 2_555 C411 H4111 . 97.4(33) no
C401 2_555 C411 H4111 . 140.3(45) no
C402 2_555 C411 H4111 . 113.7(23) no
C412 . C411 H4111 . 109.1(28) no
O401 . C411 H4112 . 109.0(21) no
O401 2_555 C411 H4112 . 90.1(35) no
C401 2_555 C411 H4112 . 109.9(40) no
C402 2_555 C411 H4112 . 82.1(22) no
C412 . C411 H4112 . 108.8(26) no
H4111 . C411 H4112 . 109.3(22) no
C401 2_555 C412 C402 2_555 101.2(44) no
C401 2_555 C412 C411 . 47.5(19) no
C402 2_555 C412 C411 . 80.2(32) no
C401 2_555 C412 H4021 2_555 125.8(38) no
C402 2_555 C412 H4021 2_555 59.0(32) no
C411 . C412 H4021 2_555 137.7(31) no
C401 2_555 C412 H4023 2_555 123.5(28) no
C402 2_555 C412 H4023 2_555 56.8(38) no
C411 . C412 H4023 2_555 76.4(15) no
H4021 2_555 C412 H4023 2_555 89.2(19) no
C401 2_555 C412 H4121 . 151.7(37) no
C402 2_555 C412 H4121 . 53.5(33) no
C411 . C412 H4121 . 109.3(22) no
H4021 2_555 C412 H4121 . 56.4(14) no
H4023 2_555 C412 H4121 . 35.1(11) no
C401 2_555 C412 H4122 . 95.9(30) no
C402 2_555 C412 H4122 . 162.5(51) no
C411 . C412 H4122 . 109.4(28) no
H4021 2_555 C412 H4122 . 113.0(23) no
H4023 2_555 C412 H4122 . 110.1(33) no
C401 2_555 C412 H4123 . 72.7(24) no
C402 2_555 C412 H4123 . 79.1(50) no
C411 . C412 H4123 . 109.8(26) no
H4021 2_555 C412 H4123 . 55.0(17) no
H4023 2_555 C412 H4123 . 134.3(34) no
H4121 . C412 H4122 . 109.0(30) no
H4121 . C412 H4123 . 109.5(30) no
H4122 . C412 H4123 . 109.8(30) no
C402 . H4021 C412 2_555 40.8(23) no
C402 . H4023 C412 2_555 40.0(26) no
C402 . H4023 H4121 2_555 55.4(14) no
C412 2_555 H4023 H4121 2_555 58.5(12) no
C402 2_555 H4121 C412 . 48.0(29) no
C402 2_555 H4121 H4023 2_555 81.9(20) no
C412 . H4121 H4023 2_555 86.4(17) no
C401 2_555 H4123 C402 2_555 78.7(13) no
C401 2_555 H4123 C412 . 62.1(18) no
C402 2_555 H4123 C412 . 41.3(26) no

loop_
_geom_bond_atom_site_label_1
_geom_bond_atom_site_label_2
_geom_bond_site_symmetry_2
_geom_bond_distance
_geom_bond_publ_flag
C1 C2 . 1.388(5) yes
C1 C6 . 1.388(4) yes
C1 C12 . 1.438(4) yes
C2 C3 . 1.395(4) yes
C2 H21 . 0.960(3) no
C3 C4 . 1.393(4) yes
C3 C22 . 1.431(4) yes
C4 C5 . 1.393(5) yes
C4 H41 . 0.960(3) no
C5 C6 . 1.397(5) yes
C5 C32 . 1.434(5) yes
C6 H61 . 0.960(3) no
MO1 P1 . 2.5080(8) yes
MO1 C101 . 2.005(4) yes
MO1 C102 . 2.055(4) yes
MO1 C103 . 2.051(4) yes
MO1 C104 . 2.021(4) yes
MO1 C105 . 2.039(5) yes
P1 C11 . 1.762(3) yes
P1 C121 . 1.827(3) yes
P1 C131 . 1.838(4) yes
C101 O101 . 1.142(5) yes
C102 O102 . 1.139(5) yes
C103 O103 . 1.138(5) yes
C104 O104 . 1.146(5) yes
C105 O105 . 1.141(6) yes
C11 C12 . 1.200(5) yes
C121 C122 . 1.391(5) yes
C121 C126 . 1.371(5) yes
C122 C123 . 1.373(6) yes
C122 H1221 . 0.960(4) no
C123 C124 . 1.364(7) yes
C123 H1231 . 0.960(4) no
C124 C125 . 1.352(7) yes
C124 H1241 . 0.960(4) no
C125 C126 . 1.394(6) yes
C125 H1251 . 0.960(4) no
C126 H1261 . 0.960(4) no
C131 C132 . 1.372(6) yes
C131 C136 . 1.354(6) yes
C132 C133 . 1.389(6) yes
C132 H1321 . 0.960(4) no
C133 C134 . 1.324(7) yes
C133 H1331 . 0.960(5) no
C134 C135 . 1.354(9) yes
C134 H1341 . 0.960(5) no
C135 C136 . 1.398(8) yes
C135 H1351 . 0.960(5) no
C136 H1361 . 0.960(5) no
MO2 P2 . 2.4938(8) yes
MO2 C201 . 2.015(4) yes
MO2 C202 . 2.034(4) yes
MO2 C203 . 2.038(5) yes
MO2 C204 . 2.047(4) yes
MO2 C205 . 2.041(5) yes
P2 C21 . 1.764(4) yes
P2 C221 . 1.831(4) yes
P2 C231 . 1.828(4) yes
C201 O201 . 1.130(5) yes
C202 O202 . 1.129(5) yes
C203 O203 . 1.131(6) yes
C204 O204 . 1.134(5) yes
C205 O205 . 1.130(6) yes
C21 C22 . 1.195(5) yes
C221 C222 . 1.375(6) yes
C221 C226 . 1.384(6) yes
C222 C223 . 1.387(8) yes
C222 H2221 . 0.960(5) no
C223 C224 . 1.35(1) yes
C223 H2231 . 0.960(6) no
C224 C225 . 1.36(1) yes
C224 H2241 . 0.960(5) no
C225 C226 . 1.378(7) yes
C225 H2251 . 0.960(6) no
C226 H2261 . 0.960(5) no
C231 C232 . 1.358(6) yes
C231 C236 . 1.380(6) yes
C232 C233 . 1.420(8) yes
C232 H2321 . 0.960(6) no
C233 C234 . 1.38(1) yes
C233 H2331 . 0.960(7) no
C234 C235 . 1.36(1) yes
C234 H2341 . 0.960(5) no
C235 C236 . 1.371(7) yes
C235 H2351 . 0.960(7) no
C236 H2361 . 0.960(5) no
MO3 P3 . 2.509(1) yes
MO3 C301 . 2.003(6) yes
MO3 C302 . 2.044(7) yes
MO3 C303 . 2.046(5) yes
MO3 C304 . 2.019(7) yes
MO3 C305 . 2.016(6) yes
P3 C31 . 1.760(3) yes
P3 C321 . 1.828(4) yes
P3 C331 . 1.834(4) yes
C301 O301 . 1.139(8) yes
C302 O302 . 1.144(8) yes
C303 O303 . 1.125(6) yes
C304 O304 . 1.125(8) yes
C305 O305 . 1.141(6) yes
C31 C32 . 1.194(5) yes
C321 C322 . 1.358(6) yes
C321 C326 . 1.380(6) yes
C322 C323 . 1.395(7) yes
C322 H3221 . 0.960(5) no
C323 C324 . 1.348(9) yes
C323 H3231 . 0.960(6) no
C324 C325 . 1.329(8) yes
C324 H3241 . 0.960(5) no
C325 C326 . 1.397(7) yes
C325 H3251 . 0.960(5) no
C326 H3261 . 0.960(5) no
C331 C332 . 1.371(5) yes
C331 C336 . 1.387(5) yes
C332 C333 . 1.383(7) yes
C332 H3321 . 0.960(5) no
C333 C334 . 1.354(8) yes
C333 H3331 . 0.960(5) no
C334 C335 . 1.366(8) yes
C334 H3341 . 0.960(4) no
C335 C336 . 1.383(6) yes
C335 H3351 . 0.960(5) no
C336 H3361 . 0.960(4) no
O401 O401 2_555 0.78(4) yes
O401 C401 . 1.52(1) yes
O401 C401 2_555 1.43(4) yes
O401 C411 . 1.52(1) yes
O401 C411 2_555 1.04(4) yes
C401 C402 . 1.51(1) yes
C401 C411 2_555 1.13(4) yes
C401 C412 2_555 1.19(4) yes
C401 H4011 . 0.96(3) no
C401 H4012 . 0.96(3) no
C401 H4123 2_555 1.29(2) no
C402 C411 2_555 1.56(4) yes
C402 C412 2_555 0.73(5) yes
C402 H4021 . 0.96(2) no
C402 H4022 . 0.97(3) no
C402 H4023 . 0.95(3) no
C402 H4121 2_555 0.79(3) no
C402 H4123 2_555 1.09(3) no
C411 C412 . 1.51(1) yes
C411 H4111 . 0.96(3) no
C411 H4112 . 0.96(3) no
C412 H4021 2_555 1.10(3) no
C412 H4023 2_555 1.13(3) no
C412 H4121 . 0.96(3) no
C412 H4122 . 0.96(4) no
C412 H4123 . 0.95(4) no
H4023 H4121 2_555 0.65 no
